data_2102227
loop_
_publ_author_name
'Zakaria, Choudhury M.'
'Lough, Alan J.'
'Ferguson, George'
'Glidewell, Christopher'

_publ_section_title
;
 Adducts of 1,4,8,11-tetraazacyclotetradecane with carboxylic acids:
 hydrogen-bonded supramolecular structures in two or three dimensions
;
_journal_issue 1
_journal_name_full 'Acta Crystallographica Section B'
_journal_page_first 65
_journal_page_last 75
_journal_paper_doi 10.1107/S0108768103026739
_journal_volume 60
_journal_year 2004
_chemical_formula_moiety 'C10 H26 N4, 2(C7 H6 N O2), H2 O'
_chemical_formula_sum 'C24 H40 N6 O5'
_chemical_formula_weight 492.62
_chemical_name_systematic
;
Cyclam/4-aminobenzoic acid/water (1/2/1)
;
_space_group_IT_number 15
_symmetry_cell_setting monoclinic
_symmetry_space_group_name_Hall '-C 2yc'
_symmetry_space_group_name_H-M 'C 1 2/c 1'
_atom_sites_solution_hydrogens geom
_atom_sites_solution_primary direct
_atom_sites_solution_secondary difmap
_cell_angle_alpha 90.00
_cell_angle_beta 94.127(2)
_cell_angle_gamma 90.00
_cell_formula_units_Z 4
_cell_length_a 19.6462(8)
_cell_length_b 9.0374(4)
_cell_length_c 15.2051(7)
_cell_measurement_reflns_used 3016
_cell_measurement_temperature 150(2)
_cell_measurement_theta_max 27.34
_cell_measurement_theta_min 2.69
_cell_volume 2692.7(2)
_computing_cell_refinement 'DENZO-SMN (Otwinowski & Minor, 1997)'
_computing_data_collection 'Kappa-CCD server software (Nonius, 1997)'
_computing_data_reduction 'DENZO-SMN (Otwinowski & Minor, 1997)'
_computing_molecular_graphics 'PLATON (Spek, 2003)'
_computing_publication_material 'SHELXL-97 (Sheldrick, 1997a) and PRPKAPPA (Ferguson, 1999)'
_computing_structure_refinement 'SHELXL-97 (Sheldrick, 1997a)'
_computing_structure_solution 'SHELXS-97 (Sheldrick, 1997b)'
_diffrn_ambient_temperature 150(2)
_diffrn_measured_fraction_theta_full 0.993
_diffrn_measured_fraction_theta_max 0.993
_diffrn_measurement_device_type Kappa-CCD
_diffrn_measurement_method '\f scans, and \w scans with \k offsets'
_diffrn_radiation_monochromator graphite
_diffrn_radiation_source 'fine-focus sealed X-ray tube'
_diffrn_radiation_type 'Mo K\a'
_diffrn_radiation_wavelength 0.71073
_diffrn_reflns_av_R_equivalents 0.046
_diffrn_reflns_av_sigmaI/netI 0.0546
_diffrn_reflns_limit_h_max 25
_diffrn_reflns_limit_h_min 0
_diffrn_reflns_limit_k_max 11
_diffrn_reflns_limit_k_min 0
_diffrn_reflns_limit_l_max 19
_diffrn_reflns_limit_l_min -19
_diffrn_reflns_number 12532
_diffrn_reflns_theta_full 27.34
_diffrn_reflns_theta_max 27.34
_diffrn_reflns_theta_min 2.69
_diffrn_standards_decay_% 0
_exptl_absorpt_coefficient_mu 0.086
_exptl_absorpt_correction_type none
_exptl_crystal_colour colourless
_exptl_crystal_density_diffrn 1.215
_exptl_crystal_density_method 'not measured'
_exptl_crystal_description plate
_exptl_crystal_F_000 1064
_exptl_crystal_size_max 0.32
_exptl_crystal_size_mid 0.29
_exptl_crystal_size_min 0.14
_refine_diff_density_max 0.196
_refine_diff_density_min -0.193
_refine_ls_extinction_coef 0.0053(11)
_refine_ls_extinction_expression Fc^*^=kFc[1+0.001xFc^2^\l^3^/sin(2\q)]^-1/4^
_refine_ls_extinction_method SHELXL
_refine_ls_goodness_of_fit_ref 1.069
_refine_ls_hydrogen_treatment constr
_refine_ls_matrix_type full
_refine_ls_number_parameters 160
_refine_ls_number_reflns 3016
_refine_ls_number_restraints 0
_refine_ls_restrained_S_all 1.069
_refine_ls_R_factor_all 0.0750
_refine_ls_R_factor_gt 0.0473
_refine_ls_shift/su_max 0.000
_refine_ls_shift/su_mean 0.000
_refine_ls_structure_factor_coef Fsqd
_refine_ls_weighting_details 'w=1/[\s^2^(Fo^2^)+(0.0325P)^2^+1.3517P] where P=(Fo^2^+2Fc^2^)/3'
_refine_ls_weighting_scheme calc
_refine_ls_wR_factor_gt 0.1042
_refine_ls_wR_factor_ref 0.1172
_reflns_number_gt 2156
_reflns_number_total 3016
_reflns_threshold_expression I>2\s(I)
_cod_data_source_file na5008.cif
_cod_data_source_block II
_cod_original_sg_symbol_H-M 'C 2/c'
_cod_database_code 2102227

loop_
_symmetry_equiv_pos_as_xyz
'x, y, z'
'-x, y, -z+1/2'
'x+1/2, y+1/2, z'
'-x+1/2, y+1/2, -z+1/2'
'-x, -y, -z'
'x, -y, z-1/2'
'-x+1/2, -y+1/2, -z'
'x+1/2, -y+1/2, z-1/2'

loop_
_atom_site_label
_atom_site_fract_x
_atom_site_fract_y
_atom_site_fract_z
_atom_site_U_iso_or_equiv
_atom_site_adp_type
_atom_site_calc_flag
_atom_site_refinement_flags
_atom_site_occupancy
_atom_site_type_symbol
N1 0.42773(7) 0.62905(15) 0.55994(8) 0.0398(3) Uani d . 1 N
C2 0.38060(8) 0.5088(2) 0.58261(11) 0.0448(4) Uani d . 1 C
C3 0.37065(8) 0.4001(2) 0.50743(12) 0.0473(4) Uani d . 1 C
N4 0.43578(7) 0.33453(15) 0.48770(9) 0.0425(3) Uani d . 1 N
C5 0.42828(9) 0.2312(2) 0.41292(12) 0.0517(5) Uani d . 1 C
C6 0.49585(9) 0.1631(2) 0.39323(12) 0.0502(4) Uani d . 1 C
C7 0.54826(9) 0.27379(19) 0.36504(11) 0.0457(4) Uani d . 1 C
O1 0.45163(6) 0.76226(14) 0.36951(7) 0.0469(3) Uani d . 1 O
O2 0.35882(6) 0.80238(13) 0.44065(7) 0.0451(3) Uani d . 1 O
N14 0.26661(7) 1.10796(17) 0.07289(9) 0.0504(4) Uani d . 1 N
C11 0.35859(7) 0.88730(17) 0.29302(10) 0.0345(3) Uani d . 1 C
C12 0.38777(8) 0.88507(16) 0.21238(10) 0.0357(4) Uani d . 1 C
C13 0.35641(8) 0.95465(17) 0.13929(10) 0.0378(4) Uani d . 1 C
C14 0.29559(8) 1.03384(18) 0.14536(10) 0.0388(4) Uani d . 1 C
C15 0.26634(8) 1.0356(2) 0.22606(11) 0.0479(4) Uani d . 1 C
C16 0.29729(8) 0.9625(2) 0.29786(11) 0.0453(4) Uani d . 1 C
C17 0.39247(8) 0.81222(17) 0.37225(10) 0.0366(4) Uani d . 1 C
O3 0.5000 0.56935(18) 0.2500 0.0516(5) Uani d S 1 O
H1A 0.4061 0.6868 0.5167 0.048 Uiso calc R 1 H
H1B 0.4652 0.5872 0.5368 0.048 Uiso calc R 1 H
H2A 0.3360 0.5517 0.5954 0.054 Uiso calc R 1 H
H2B 0.3996 0.4568 0.6362 0.054 Uiso calc R 1 H
H3A 0.3389 0.3211 0.5233 0.057 Uiso calc R 1 H
H3B 0.3501 0.4515 0.4544 0.057 Uiso calc R 1 H
H4 0.4541 0.2850 0.5367 0.051 Uiso calc R 1 H
H5A 0.4089 0.2846 0.3601 0.062 Uiso calc R 1 H
H5B 0.3960 0.1517 0.4265 0.062 Uiso calc R 1 H
H6A 0.4876 0.0887 0.3459 0.060 Uiso calc R 1 H
H6B 0.5150 0.1106 0.4465 0.060 Uiso calc R 1 H
H7A 0.5876 0.2201 0.3433 0.055 Uiso calc R 1 H
H7B 0.5277 0.3353 0.3162 0.055 Uiso calc R 1 H
H14A 0.2286 1.1582 0.0769 0.060 Uiso calc R 1 H
H14B 0.2861 1.1051 0.0226 0.060 Uiso calc R 1 H
H12 0.4299 0.8350 0.2074 0.043 Uiso calc R 1 H
H13 0.3763 0.9487 0.0843 0.045 Uiso calc R 1 H
H15 0.2248 1.0875 0.2317 0.057 Uiso calc R 1 H
H16 0.2761 0.9637 0.3521 0.054 Uiso calc R 1 H
H3 0.4787 0.6317 0.2902 0.100 Uiso d . 1 H

loop_
_atom_site_aniso_label
_atom_site_aniso_U_11
_atom_site_aniso_U_22
_atom_site_aniso_U_33
_atom_site_aniso_U_12
_atom_site_aniso_U_13
_atom_site_aniso_U_23
N1 0.0416(7) 0.0398(7) 0.0375(7) 0.0026(6) -0.0011(5) 0.0056(6)
C2 0.0396(9) 0.0470(10) 0.0478(9) 0.0000(7) 0.0035(7) 0.0099(8)
C3 0.0395(9) 0.0472(10) 0.0539(10) -0.0022(8) -0.0056(7) 0.0072(8)
N4 0.0412(7) 0.0413(8) 0.0434(7) 0.0012(6) -0.0073(6) 0.0047(6)
C5 0.0519(10) 0.0480(10) 0.0533(10) -0.0045(8) -0.0092(8) -0.0035(8)
C6 0.0579(11) 0.0424(10) 0.0488(10) 0.0000(8) -0.0055(8) -0.0023(8)
C7 0.0588(11) 0.0390(9) 0.0386(9) 0.0071(8) -0.0019(7) 0.0016(7)
O1 0.0414(6) 0.0611(8) 0.0379(6) 0.0108(6) -0.0002(5) 0.0088(5)
O2 0.0452(6) 0.0555(7) 0.0346(6) 0.0043(5) 0.0035(5) 0.0101(5)
N14 0.0440(8) 0.0629(10) 0.0438(8) 0.0083(7) -0.0001(6) 0.0189(7)
C11 0.0358(8) 0.0343(8) 0.0329(8) -0.0030(6) -0.0012(6) 0.0047(6)
C12 0.0400(8) 0.0310(8) 0.0355(8) 0.0016(6) 0.0001(6) 0.0017(6)
C13 0.0456(9) 0.0356(8) 0.0321(8) -0.0004(7) 0.0025(6) 0.0017(6)
C14 0.0375(8) 0.0390(9) 0.0388(8) -0.0033(7) -0.0039(6) 0.0080(7)
C15 0.0355(8) 0.0594(11) 0.0491(10) 0.0088(8) 0.0057(7) 0.0159(8)
C16 0.0388(9) 0.0579(11) 0.0399(8) 0.0045(8) 0.0070(7) 0.0128(8)
C17 0.0386(8) 0.0377(8) 0.0329(8) -0.0024(7) -0.0012(6) 0.0031(6)
O3 0.0653(11) 0.0345(9) 0.0534(10) 0.000 -0.0071(8) 0.000

loop_
_atom_type_symbol
_atom_type_description
_atom_type_scat_dispersion_real
_atom_type_scat_dispersion_imag
_atom_type_scat_source
C C 0.0033 0.0016 'International Tables Vol C Tables 4.2.6.8 and 6.1.1.4'
H H 0.0000 0.0000 'International Tables Vol C Tables 4.2.6.8 and 6.1.1.4'
N N 0.0061 0.0033 'International Tables Vol C Tables 4.2.6.8 and 6.1.1.4'
O O 0.0106 0.0060 'International Tables Vol C Tables 4.2.6.8 and 6.1.1.4'

loop_
_geom_angle_atom_site_label_1
_geom_angle_atom_site_label_2
_geom_angle_atom_site_label_3
_geom_angle_site_symmetry_1
_geom_angle_site_symmetry_3
_geom_angle
_geom_angle_publ_flag
C2 N1 C7 . 5_666 114.98(13) no
C2 N1 H1A . . 108.5 no
C7 N1 H1A 5_666 . 108.5 no
C2 N1 H1B . . 108.5 no
C7 N1 H1B 5_666 . 108.5 no
H1A N1 H1B . . 107.5 no
N1 C2 C3 . . 110.46(14) no
N1 C2 H2A . . 109.6 no
C3 C2 H2A . . 109.6 no
N1 C2 H2B . . 109.6 no
C3 C2 H2B . . 109.6 no
H2A C2 H2B . . 108.1 no
N4 C3 C2 . . 110.61(13) no
N4 C3 H3A . . 109.5 no
C2 C3 H3A . . 109.5 no
N4 C3 H3B . . 109.5 no
C2 C3 H3B . . 109.5 no
H3A C3 H3B . . 108.1 no
C3 N4 C5 . . 112.09(13) no
C3 N4 H4 . . 109.2 no
C5 N4 H4 . . 109.2 no
N4 C5 C6 . . 111.78(14) no
N4 C5 H5A . . 109.3 no
C6 C5 H5A . . 109.3 no
N4 C5 H5B . . 109.3 no
C6 C5 H5B . . 109.3 no
H5A C5 H5B . . 107.9 no
C5 C6 C7 . . 114.21(15) no
C5 C6 H6A . . 108.7 no
C7 C6 H6A . . 108.7 no
C5 C6 H6B . . 108.7 no
C7 C6 H6B . . 108.7 no
H6A C6 H6B . . 107.6 no
N1 C7 C6 5_666 . 110.85(14) no
N1 C7 H7A 5_666 . 109.5 no
C6 C7 H7A . . 109.5 no
N1 C7 H7B 5_666 . 109.5 no
C6 C7 H7B . . 109.5 no
H7A C7 H7B . . 108.1 no
C14 N14 H14A . . 120.0 no
C14 N14 H14B . . 120.0 no
H14A N14 H14B . . 120.0 no
C16 C11 C12 . . 117.88(14) no
C16 C11 C17 . . 121.09(14) no
C12 C11 C17 . . 121.03(14) no
C13 C12 C11 . . 120.93(14) no
C13 C12 H12 . . 119.5 no
C11 C12 H12 . . 119.5 no
C12 C13 C14 . . 120.80(15) no
C12 C13 H13 . . 119.6 no
C14 C13 H13 . . 119.6 no
N14 C14 C15 . . 121.77(15) no
N14 C14 C13 . . 120.07(15) no
C15 C14 C13 . . 118.16(14) no
C16 C15 C14 . . 120.38(15) no
C16 C15 H15 . . 119.8 no
C14 C15 H15 . . 119.8 no
C15 C16 C11 . . 121.80(15) no
C15 C16 H16 . . 119.1 no
C11 C16 H16 . . 119.1 no
O1 C17 O2 . . 122.67(14) no
O1 C17 C11 . . 119.85(13) no
O2 C17 C11 . . 117.49(14) no

loop_
_geom_bond_atom_site_label_1
_geom_bond_atom_site_label_2
_geom_bond_site_symmetry_2
_geom_bond_distance
_geom_bond_publ_flag
N1 C2 . 1.484(2) no
N1 C7 5_666 1.489(2) no
N1 H1A . 0.92 no
N1 H1B . 0.92 no
C2 C3 . 1.509(2) no
C2 H2A . 0.99 no
C2 H2B . 0.99 no
C3 N4 . 1.461(2) no
C3 H3A . 0.99 no
C3 H3B . 0.99 no
N4 C5 . 1.470(2) no
N4 H4 . 0.92 no
C5 C6 . 1.513(3) no
C5 H5A . 0.99 no
C5 H5B . 0.99 no
C6 C7 . 1.519(3) no
C6 H6A . 0.99 no
C6 H6B . 0.99 no
C7 N1 5_666 1.489(2) no
C7 H7A . 0.99 no
C7 H7B . 0.99 no
O1 C17 . 1.2504(19) no
O2 C17 . 1.2751(19) no
N14 C14 . 1.3773(19) no
N14 H14A . 0.88 no
N14 H14B . 0.88 no
C11 C16 . 1.390(2) no
C11 C12 . 1.391(2) no
C11 C17 . 1.496(2) no
C12 C13 . 1.383(2) no
C12 H12 . 0.95 no
C13 C14 . 1.401(2) no
C13 H13 . 0.95 no
C14 C15 . 1.392(2) no
C15 C16 . 1.379(2) no
C15 H15 . 0.95 no
C16 H16 . 0.95 no
O3 H3 . 0.95 no

loop_
_geom_hbond_atom_site_label_D
_geom_hbond_atom_site_label_H
_geom_hbond_atom_site_label_A
_geom_hbond_site_symmetry_A
_geom_hbond_distance_DH
_geom_hbond_distance_HA
_geom_hbond_distance_DA
_geom_hbond_angle_DHA
_geom_hbond_publ_flag
O3 H3 O1 . 0.95 1.79 2.7374(16) 171 y
N1 H1A O2 . 0.92 1.77 2.6875(17) 175 y
N1 H1B N4 5_666 0.92 2.13 2.8467(19) 134 y
N4 H4 O1 5_666 0.92 2.29 3.1113(16) 148 y
N14 H14A O2 4 0.88 2.16 3.0215(19) 167 y
N14 H14B O2 6_575 0.88 2.13 2.9163(19) 148 y
C2 H2B O3 5_666 0.99 2.54 3.409(2) 146 y
C7 H7B O3 . 0.99 2.39 3.295(2) 152 y

loop_
_geom_torsion_atom_site_label_1
_geom_torsion_atom_site_label_2
_geom_torsion_atom_site_label_3
_geom_torsion_atom_site_label_4
_geom_torsion_site_symmetry_1
_geom_torsion_site_symmetry_4
_geom_torsion
_geom_torsion_publ_flag
C7 N1 C2 C3 5_666 . -168.79(13) no
N1 C2 C3 N4 . . 59.59(17) no
C2 C3 N4 C5 . . -178.29(14) no
C3 N4 C5 C6 . . -179.67(15) no
N4 C5 C6 C7 . . -63.0(2) no
C5 C6 C7 N1 . 5_666 69.14(18) no
C16 C11 C12 C13 . . -0.5(2) no
C17 C11 C12 C13 . . -179.94(14) no
C11 C12 C13 C14 . . 2.3(2) no
C12 C13 C14 N14 . . 177.12(15) no
C12 C13 C14 C15 . . -2.5(2) no
N14 C14 C15 C16 . . -178.78(16) no
C13 C14 C15 C16 . . 0.8(3) no
C14 C15 C16 C11 . . 1.0(3) no
C12 C11 C16 C15 . . -1.2(3) no
C17 C11 C16 C15 . . 178.25(16) no
C16 C11 C17 O1 . . -170.55(15) no
C12 C11 C17 O1 . . 8.9(2) no
C16 C11 C17 O2 . . 9.4(2) no
C12 C11 C17 O2 . . -171.20(15) no
